data_2232175
loop_
_publ_author_name
'Rodrigues, Vinola Z.'
'Fronc, Marek'
'Gowda, B. Thimme'
'Ko\<z\'i\<sek, Jozef'

_publ_section_title
;
 4-Chloro-<i>N</i>-(3-methylphenyl)benzamide
;
_journal_coeditor_code BT5661
_journal_issue 11
_journal_name_full 'Acta Crystallographica Section E'
_journal_page_first o2903
_journal_paper_doi 10.1107/S1600536811040864
_journal_volume 67
_journal_year 2011
_chemical_formula_iupac 'C14 H12 Cl N O'
_chemical_formula_moiety 'C14 H12 Cl N O'
_chemical_formula_sum 'C14 H12 Cl N O'
_chemical_formula_weight 245.70
_chemical_name_systematic
;
4-Chloro-<i>N</i>-(3-methylphenyl)benzamide
;
_space_group_IT_number 14
_symmetry_cell_setting monoclinic
_symmetry_space_group_name_Hall '-P 2ybc'
_symmetry_space_group_name_H-M 'P 1 21/c 1'
_atom_sites_solution_hydrogens geom
_atom_sites_solution_primary direct
_atom_sites_solution_secondary difmap
_audit_creation_method SHELXL-97
_cell_angle_alpha 90.00
_cell_angle_beta 92.893(6)
_cell_angle_gamma 90.00
_cell_formula_units_Z 4
_cell_length_a 13.4379(9)
_cell_length_b 10.2493(11)
_cell_length_c 9.2600(7)
_cell_measurement_reflns_used 4939
_cell_measurement_temperature 293(2)
_cell_measurement_theta_max 29.4074
_cell_measurement_theta_min 3.3772
_cell_volume 1273.75(19)
_computing_cell_refinement 'CrysAlis CCD (Oxford Diffraction, 2009)'
_computing_data_collection 'CrysAlis CCD (Oxford Diffraction, 2009)'
_computing_data_reduction 'CrysAlis RED (Oxford Diffraction, 2009)'
_computing_molecular_graphics
;
Mercury (Macrae <i>et al.</i>, 2008)
;
_computing_publication_material 'enCIFer (Allen <i>et al.</i>, 2004)'
_computing_structure_refinement 'SHELXL97 (Sheldrick, 2008)'
_computing_structure_solution 'SHELXS97 (Sheldrick, 2008)'
_diffrn_ambient_temperature 293(2)
_diffrn_measured_fraction_theta_full 0.996
_diffrn_measured_fraction_theta_max 0.996
_diffrn_measurement_device_type
;
Oxford Diffraction Xcalibur diffractometer with a Ruby (Gemini Cu) detector
;
_diffrn_measurement_method '\w scans'
_diffrn_radiation_monochromator graphite
_diffrn_radiation_source 'fine-focus sealed tube'
_diffrn_radiation_type MoK\a
_diffrn_radiation_wavelength 0.71073
_diffrn_reflns_av_R_equivalents 0.0395
_diffrn_reflns_av_sigmaI/netI 0.0287
_diffrn_reflns_limit_h_max 15
_diffrn_reflns_limit_h_min -15
_diffrn_reflns_limit_k_max 12
_diffrn_reflns_limit_k_min -12
_diffrn_reflns_limit_l_max 10
_diffrn_reflns_limit_l_min -10
_diffrn_reflns_number 17187
_diffrn_reflns_theta_full 24.71
_diffrn_reflns_theta_max 24.71
_diffrn_reflns_theta_min 4.17
_diffrn_standards_decay_% 0
_diffrn_standards_interval_time 0
_diffrn_standards_number 0
_exptl_absorpt_coefficient_mu 0.282
_exptl_absorpt_correction_T_max 0.988
_exptl_absorpt_correction_T_min 0.877
_exptl_absorpt_correction_type analytical
_exptl_absorpt_process_details
;
[CrysAlis RED (Oxford Diffraction, 2009), based on expressions derived
from Clark & Reid (1995)]
;
_exptl_crystal_colour colorless
_exptl_crystal_density_diffrn 1.281
_exptl_crystal_density_method 'not measured'
_exptl_crystal_description plate
_exptl_crystal_F_000 512
_exptl_crystal_size_max 0.808
_exptl_crystal_size_mid 0.167
_exptl_crystal_size_min 0.043
_refine_diff_density_max 0.219
_refine_diff_density_min -0.132
_refine_ls_extinction_method none
_refine_ls_goodness_of_fit_ref 0.942
_refine_ls_hydrogen_treatment constr
_refine_ls_matrix_type full
_refine_ls_number_parameters 154
_refine_ls_number_reflns 2156
_refine_ls_number_restraints 0
_refine_ls_restrained_S_all 0.942
_refine_ls_R_factor_all 0.0718
_refine_ls_R_factor_gt 0.0403
_refine_ls_shift/su_max 0.000
_refine_ls_shift/su_mean 0.000
_refine_ls_structure_factor_coef Fsqd
_refine_ls_weighting_details 'calc w=1/[\s^2^(Fo^2^)+(0.0699P)^2^+0.0000P] where P=(Fo^2^+2Fc^2^)/3'
_refine_ls_weighting_scheme calc
_refine_ls_wR_factor_gt 0.1078
_refine_ls_wR_factor_ref 0.1171
_reflns_number_gt 1299
_reflns_number_total 2156
_reflns_threshold_expression I>2\s(I)
_cod_data_source_file bt5661.cif
_cod_data_source_block I
_cod_original_cell_volume 1273.74(19)
_cod_original_sg_symbol_Hall '-p 2ybc'
_cod_original_sg_symbol_H-M 'P 21/c'
_cod_database_code 2232175
_cod_database_fobs_code 2232175

loop_
_symmetry_equiv_pos_as_xyz
'x, y, z'
'-x, y+1/2, -z+1/2'
'-x, -y, -z'
'x, -y-1/2, z-1/2'

loop_
_atom_site_type_symbol
_atom_site_label
_atom_site_fract_x
_atom_site_fract_y
_atom_site_fract_z
_atom_site_U_iso_or_equiv
_atom_site_adp_type
_atom_site_calc_flag
_atom_site_refinement_flags
_atom_site_occupancy
_atom_site_symmetry_multiplicity
C C1 0.44789(14) 0.3375(2) -0.05692(18) 0.0570(5) Uani d . 1 1
C C2 0.40134(16) 0.2716(2) 0.0505(2) 0.0749(6) Uani d . 1 1
H H2A 0.4350 0.2045 0.0999 0.090 Uiso calc R 1 1
C C3 0.30600(17) 0.3031(3) 0.0860(3) 0.0850(7) Uani d . 1 1
H H3A 0.2759 0.2590 0.1600 0.102 Uiso calc R 1 1
C C4 0.25583(15) 0.4008(3) 0.0105(3) 0.0746(6) Uani d . 1 1
C C5 0.30042(16) 0.4691(2) -0.0950(2) 0.0715(6) Uani d . 1 1
H H5A 0.2665 0.5361 -0.1441 0.086 Uiso calc R 1 1
C C6 0.39659(15) 0.4374(2) -0.1280(2) 0.0651(6) Uani d . 1 1
H H6A 0.4274 0.4841 -0.1994 0.078 Uiso calc R 1 1
C C7 0.54954(14) 0.3041(2) -0.10552(19) 0.0587(5) Uani d . 1 1
C C8 0.70086(15) 0.1721(2) -0.0475(2) 0.0636(6) Uani d . 1 1
C C9 0.76789(15) 0.2328(2) -0.1344(2) 0.0695(6) Uani d . 1 1
H H9A 0.7512 0.3126 -0.1768 0.083 Uiso calc R 1 1
C C10 0.85939(16) 0.1769(3) -0.1594(2) 0.0806(7) Uani d . 1 1
C C11 0.88194(19) 0.0584(3) -0.0961(3) 0.0932(8) Uani d . 1 1
H H11A 0.9423 0.0185 -0.1139 0.112 Uiso calc R 1 1
C C12 0.8172(2) -0.0028(3) -0.0066(3) 0.0966(8) Uani d . 1 1
H H12A 0.8347 -0.0820 0.0366 0.116 Uiso calc R 1 1
C C13 0.72518(18) 0.0546(3) 0.0188(2) 0.0811(7) Uani d . 1 1
H H13A 0.6812 0.0144 0.0793 0.097 Uiso calc R 1 1
C C14 0.93185(19) 0.2429(3) -0.2533(3) 0.1117(10) Uani d . 1 1
H H14C 0.9906 0.1900 -0.2584 0.134 Uiso calc R 1 1
H H14B 0.9496 0.3265 -0.2129 0.134 Uiso calc R 1 1
H H14A 0.9018 0.2544 -0.3487 0.134 Uiso calc R 1 1
N N1 0.60639(12) 0.22675(17) -0.01846(16) 0.0636(5) Uani d . 1 1
H H1A 0.5833 0.2081 0.0640 0.076 Uiso calc R 1 1
O O1 0.57677(10) 0.34502(16) -0.22211(13) 0.0762(5) Uani d . 1 1
Cl Cl1 0.13343(4) 0.43547(8) 0.04942(9) 0.1151(4) Uani d . 1 1

loop_
_atom_site_aniso_label
_atom_site_aniso_U_11
_atom_site_aniso_U_22
_atom_site_aniso_U_33
_atom_site_aniso_U_12
_atom_site_aniso_U_13
_atom_site_aniso_U_23
C1 0.0537(11) 0.0700(14) 0.0472(10) -0.0039(11) 0.0032(8) -0.0056(10)
C2 0.0575(13) 0.0910(17) 0.0767(14) 0.0007(11) 0.0087(11) 0.0183(12)
C3 0.0605(14) 0.108(2) 0.0887(16) -0.0038(14) 0.0215(12) 0.0212(14)
C4 0.0506(12) 0.0875(17) 0.0864(14) -0.0042(11) 0.0101(11) -0.0100(13)
C5 0.0633(13) 0.0758(16) 0.0751(13) 0.0058(11) 0.0019(11) -0.0011(11)
C6 0.0650(13) 0.0747(15) 0.0562(11) -0.0025(11) 0.0096(10) -0.0003(10)
C7 0.0562(12) 0.0761(14) 0.0438(10) -0.0039(10) 0.0031(9) -0.0071(9)
C8 0.0598(12) 0.0813(16) 0.0498(10) 0.0084(11) 0.0022(9) -0.0116(11)
C9 0.0598(13) 0.0931(17) 0.0558(11) 0.0087(12) 0.0043(10) -0.0080(10)
C10 0.0590(14) 0.123(2) 0.0590(12) 0.0198(14) -0.0026(10) -0.0145(13)
C11 0.0670(15) 0.131(3) 0.0807(15) 0.0254(16) -0.0042(13) -0.0256(17)
C12 0.091(2) 0.095(2) 0.1014(19) 0.0246(16) -0.0190(16) -0.0062(15)
C13 0.0794(16) 0.0897(19) 0.0739(14) 0.0095(14) 0.0015(12) -0.0021(13)
C14 0.0646(15) 0.179(3) 0.0930(17) 0.0155(17) 0.0231(13) -0.0068(17)
N1 0.0575(10) 0.0846(13) 0.0494(9) 0.0063(9) 0.0104(7) -0.0001(8)
O1 0.0624(8) 0.1183(13) 0.0485(8) 0.0053(8) 0.0093(6) 0.0064(8)
Cl1 0.0586(4) 0.1374(7) 0.1517(7) 0.0078(4) 0.0288(4) 0.0031(5)

loop_
_atom_type_symbol
_atom_type_description
_atom_type_scat_dispersion_real
_atom_type_scat_dispersion_imag
_atom_type_scat_source
C C 0.0033 0.0016 'International Tables Vol C Tables 4.2.6.8 and 6.1.1.4'
H H 0.0000 0.0000 'International Tables Vol C Tables 4.2.6.8 and 6.1.1.4'
N N 0.0061 0.0033 'International Tables Vol C Tables 4.2.6.8 and 6.1.1.4'
O O 0.0106 0.0060 'International Tables Vol C Tables 4.2.6.8 and 6.1.1.4'
Cl Cl 0.1484 0.1585 'International Tables Vol C Tables 4.2.6.8 and 6.1.1.4'

loop_
_geom_angle_atom_site_label_1
_geom_angle_atom_site_label_2
_geom_angle_atom_site_label_3
_geom_angle
C2 C1 C6 118.24(19)
C2 C1 C7 123.92(19)
C6 C1 C7 117.79(17)
C3 C2 C1 121.3(2)
C3 C2 H2A 119.4
C1 C2 H2A 119.4
C2 C3 C4 119.1(2)
C2 C3 H3A 120.4
C4 C3 H3A 120.4
C5 C4 C3 121.0(2)
C5 C4 Cl1 119.86(19)
C3 C4 Cl1 119.17(18)
C4 C5 C6 119.1(2)
C4 C5 H5A 120.4
C6 C5 H5A 120.4
C5 C6 C1 121.23(19)
C5 C6 H6A 119.4
C1 C6 H6A 119.4
O1 C7 N1 122.88(18)
O1 C7 C1 120.08(17)
N1 C7 C1 117.03(16)
C13 C8 C9 120.2(2)
C13 C8 N1 116.8(2)
C9 C8 N1 123.0(2)
C8 C9 C10 121.3(2)
C8 C9 H9A 119.4
C10 C9 H9A 119.4
C11 C10 C9 118.2(2)
C11 C10 C14 120.7(2)
C9 C10 C14 121.2(3)
C10 C11 C12 121.6(2)
C10 C11 H11A 119.2
C12 C11 H11A 119.2
C11 C12 C13 119.9(3)
C11 C12 H12A 120.0
C13 C12 H12A 120.0
C8 C13 C12 118.8(2)
C8 C13 H13A 120.6
C12 C13 H13A 120.6
C10 C14 H14C 109.5
C10 C14 H14B 109.5
H14C C14 H14B 109.5
C10 C14 H14A 109.5
H14C C14 H14A 109.5
H14B C14 H14A 109.5
C7 N1 C8 127.20(16)
C7 N1 H1A 116.4
C8 N1 H1A 116.4

loop_
_geom_bond_atom_site_label_1
_geom_bond_atom_site_label_2
_geom_bond_distance
C1 C2 1.378(3)
C1 C6 1.382(3)
C1 C7 1.499(3)
C2 C3 1.377(3)
C2 H2A 0.9300
C3 C4 1.378(3)
C3 H3A 0.9300
C4 C5 1.365(3)
C4 Cl1 1.738(2)
C5 C6 1.381(3)
C5 H5A 0.9300
C6 H6A 0.9300
C7 O1 1.231(2)
C7 N1 1.342(2)
C8 C13 1.383(3)
C8 C9 1.386(3)
C8 N1 1.426(3)
C9 C10 1.387(3)
C9 H9A 0.9300
C10 C11 1.375(4)
C10 C14 1.499(4)
C11 C12 1.382(4)
C11 H11A 0.9300
C12 C13 1.400(4)
C12 H12A 0.9300
C13 H13A 0.9300
C14 H14C 0.9600
C14 H14B 0.9600
C14 H14A 0.9600
N1 H1A 0.8600

loop_
_geom_hbond_atom_site_label_D
_geom_hbond_atom_site_label_H
_geom_hbond_atom_site_label_A
_geom_hbond_site_symmetry_A
_geom_hbond_distance_DH
_geom_hbond_distance_HA
_geom_hbond_distance_DA
_geom_hbond_angle_DHA
N1 H1A O1 4_566 0.86 2.06 2.888(2) 161.2

loop_
_geom_torsion_atom_site_label_1
_geom_torsion_atom_site_label_2
_geom_torsion_atom_site_label_3
_geom_torsion_atom_site_label_4
_geom_torsion
C6 C1 C2 C3 0.4(3)
C7 C1 C2 C3 -177.07(19)
C1 C2 C3 C4 1.3(4)
C2 C3 C4 C5 -2.2(4)
C2 C3 C4 Cl1 176.97(18)
C3 C4 C5 C6 1.3(3)
Cl1 C4 C5 C6 -177.83(15)
C4 C5 C6 C1 0.5(3)
C2 C1 C6 C5 -1.3(3)
C7 C1 C6 C5 176.33(17)
C2 C1 C7 O1 162.80(19)
C6 C1 C7 O1 -14.7(3)
C2 C1 C7 N1 -15.7(3)
C6 C1 C7 N1 166.77(17)
C13 C8 C9 C10 1.3(3)
N1 C8 C9 C10 179.60(17)
C8 C9 C10 C11 0.4(3)
C8 C9 C10 C14 -179.9(2)
C9 C10 C11 C12 -1.7(3)
C14 C10 C11 C12 178.6(2)
C10 C11 C12 C13 1.4(4)
C9 C8 C13 C12 -1.6(3)
N1 C8 C13 C12 179.96(18)
C11 C12 C13 C8 0.3(3)
O1 C7 N1 C8 -4.9(3)
C1 C7 N1 C8 173.59(17)
C13 C8 N1 C7 -151.2(2)
C9 C8 N1 C7 30.4(3)

loop_
_cod_related_entry_id
_cod_related_entry_database
_cod_related_entry_code
1 ChemSpider 309335
